data_9012381
loop_
_publ_author_name
'Balz, U.'
'Schubert, K.'

_publ_section_title
;
 Kristallstruktur von Pd2As(r) und Pd2Sb
;
_journal_name_full 'Journal of the Less-Common Metals'
_journal_page_first 300
_journal_page_last 304
_journal_paper_doi 10.1016/0022-5088(69)90111-8
_journal_volume 19
_journal_year 1969
_chemical_formula_structural Pd2As
_chemical_formula_sum 'As Pd2'
_space_group_IT_number 36
_symmetry_space_group_name_Hall 'C 2c -2'
_symmetry_space_group_name_H-M 'C m c 21'
_cell_angle_alpha 90
_cell_angle_beta 90
_cell_angle_gamma 90
_cell_length_a 3.245
_cell_length_b 16.844
_cell_length_c 6.576
_cell_formula_units_Z 8
_cell_volume 359.436
_database_code_amcsd 0014133
_exptl_crystal_density_diffrn 10.635
_cod_original_formula_sum 'Pd2 As'
_cod_database_code 9012381
_amcsd_formula_title Pd2As

loop_
_space_group_symop_operation_xyz
x,y,z
1/2+x,1/2+y,z
x,-y,1/2+z
1/2+x,1/2-y,1/2+z
-x,y,z
1/2-x,1/2+y,z
-x,-y,1/2+z
1/2-x,1/2-y,1/2+z

loop_
_atom_site_label
_atom_site_fract_x
_atom_site_fract_y
_atom_site_fract_z
Pd1 0.00000 0.96440 0.00000
Pd2 0.00000 0.17300 0.10700
Pd3 0.00000 0.32760 0.95800
Pd4 0.00000 0.58920 0.83530
As1 0.00000 0.55670 0.18840
As2 0.00000 0.20730 0.72560

loop_
_cod_related_entry_id
_cod_related_entry_database
_cod_related_entry_code
1 AMCSD 0014133
